data_4133483
loop_
_publ_author_name
'Dong, Shaoqiang'
'Gopalakrishna, Tullimilli Y.'
'Han, Yi'
'Phan, Hoa'
'Tao, Tao'
'Ni, Yong'
'Liu, Gang'
'Chi, Chunyan'

_publ_section_title
;
 Extended Bis(anthraoxa)quinodimethanes with Nine and Ten Consecutively
 Fused Six-Membered Rings: Neutral Diradicaloids and Charged Diradical
 Dianions/Dications.
;
_journal_issue 1
_journal_name_full 'Journal of the American Chemical Society'
_journal_page_first 62
_journal_page_last 66
_journal_paper_doi 10.1021/jacs.8b10279
_journal_volume 141
_journal_year 2019
_chemical_formula_sum 'C96 H94 O2'
_chemical_formula_weight 1279.71
_space_group_crystal_system triclinic
_space_group_IT_number 2
_space_group_name_Hall '-P 1'
_space_group_name_H-M_alt 'P -1'
_atom_sites_solution_hydrogens geom
_audit_creation_method SHELXL-2014/7
_cell_angle_alpha 82.881(2)
_cell_angle_beta 75.763(2)
_cell_angle_gamma 65.380(2)
_cell_formula_units_Z 2
_cell_length_a 12.7262(7)
_cell_length_b 14.1728(8)
_cell_length_c 22.2771(12)
_cell_measurement_reflns_used 9888
_cell_measurement_temperature 100(2)
_cell_measurement_theta_max 66.80
_cell_measurement_theta_min 3.95
_cell_volume 3539.5(3)
_computing_cell_refinement 'APEX3 v2016.1-0 (Bruker AXS)'
_computing_data_collection 'APEX3 (Bruker AXS)'
_computing_data_reduction 'SAINT V8.32B (Bruker AXS Inc., 2014)'
_computing_molecular_graphics 'Bruker SHELXTL'
_computing_publication_material 'Bruker SHELXTL'
_computing_structure_refinement 'SHELXL--2014 (Sheldrick 2014)'
_computing_structure_solution 'SHELXT--(Sheldrick 2015)'
_diffrn_ambient_temperature 100(2)
_diffrn_measured_fraction_theta_full 0.987
_diffrn_measured_fraction_theta_max 0.987
_diffrn_measurement_device_type 'Bruker D8 venture'
_diffrn_measurement_method '\f and \w scans'
_diffrn_radiation_type CuK\a
_diffrn_radiation_wavelength 1.54178
_diffrn_reflns_av_unetI/netI 0.0349
_diffrn_reflns_Laue_measured_fraction_full 0.987
_diffrn_reflns_Laue_measured_fraction_max 0.987
_diffrn_reflns_limit_h_max 15
_diffrn_reflns_limit_h_min -14
_diffrn_reflns_limit_k_max 16
_diffrn_reflns_limit_k_min -16
_diffrn_reflns_limit_l_max 26
_diffrn_reflns_limit_l_min 0
_diffrn_reflns_number 12317
_diffrn_reflns_point_group_measured_fraction_full 0.987
_diffrn_reflns_point_group_measured_fraction_max 0.987
_diffrn_reflns_theta_full 66.828
_diffrn_reflns_theta_max 66.828
_diffrn_reflns_theta_min 3.913
_exptl_absorpt_coefficient_mu 0.525
_exptl_absorpt_correction_T_max 0.752818
_exptl_absorpt_correction_T_min 0.659180
_exptl_absorpt_correction_type multi-scan
_exptl_absorpt_process_details 'Twinabs, (Sheldrick 2012)'
_exptl_crystal_colour Colourless
_exptl_crystal_density_diffrn 1.201
_exptl_crystal_density_meas ?
_exptl_crystal_density_method 'Not Measured'
_exptl_crystal_description Block
_exptl_crystal_F_000 1372
_exptl_crystal_size_max 0.195
_exptl_crystal_size_mid 0.111
_exptl_crystal_size_min 0.107
_refine_diff_density_max 0.706
_refine_diff_density_min -0.685
_refine_diff_density_rms 0.056
_refine_ls_extinction_method none
_refine_ls_goodness_of_fit_ref 1.030
_refine_ls_hydrogen_treatment constr
_refine_ls_matrix_type full
_refine_ls_number_parameters 961
_refine_ls_number_reflns 12317
_refine_ls_number_restraints 180
_refine_ls_restrained_S_all 1.051
_refine_ls_R_factor_all 0.0776
_refine_ls_R_factor_gt 0.0673
_refine_ls_shift/su_max 0.000
_refine_ls_shift/su_mean 0.000
_refine_ls_structure_factor_coef Fsqd
_refine_ls_weighting_details 'w=1/[\s^2^(Fo^2^)+(0.1021P)^2^+1.8394P] where P=(Fo^2^+2Fc^2^)/3'
_refine_ls_weighting_scheme calc
_refine_ls_wR_factor_gt 0.1871
_refine_ls_wR_factor_ref 0.1998
_reflns_Friedel_coverage 0.000
_reflns_number_gt 10448
_reflns_number_total 12317
_reflns_threshold_expression 'I > 2\s(I)'
_cod_data_source_file ja8b10279_si_002.cif
_cod_data_source_block h644
_cod_depositor_comments
;
The following automatic conversions were performed:

data item '_exptl_absorpt_correction_type' value 'Multi-scan' was
changed to 'multi-scan' in accordance with the
/home/saulius/struct/COD-crude-data/automatic-downloads/DataCite-retrospective/ACS/depositions/lib/dictionaries/cif_core.dic
dictionary named 'cif_core.dic' version 2.4.2 last updated on
2011-04-26.

data item '_exptl_crystal_density_meas' value 'Not Measured' was
changed to '?' -- the value is perceived as not measured.

Automatic conversion script
Id: cif_fix_values 6909 2019-04-08 15:41:33Z antanas 
;
_cod_database_code 4133483
_shelx_shelxl_version_number 2014/7
_shelx_space_group_comment
; 
The symmetry employed for this shelxl refinement is uniquely defined 
by the following loop, which should always be used as a source of 
symmetry information in preference to the above space-group names. 
They are only intended as comments. 
;
_shelx_estimated_absorpt_t_min 0.904
_shelx_estimated_absorpt_t_max 0.946
_computing_bruker_data_scaling 'SADABS V2012/1 (Bruker AXS Inc.)'

loop_
_space_group_symop_operation_xyz
'x, y, z'
'-x, -y, -z'

loop_
_atom_site_label
_atom_site_type_symbol
_atom_site_fract_x
_atom_site_fract_y
_atom_site_fract_z
_atom_site_U_iso_or_equiv
_atom_site_adp_type
_atom_site_occupancy
_atom_site_site_symmetry_order
_atom_site_calc_flag
_atom_site_refinement_flags_posn
_atom_site_refinement_flags_adp
_atom_site_refinement_flags_occupancy
_atom_site_disorder_assembly
_atom_site_disorder_group
C1 C 0.95797(19) 0.09227(16) 0.17705(9) 0.0233(4) Uani 1 1 d . . . . .
O1 O 0.73062(14) 0.59012(11) 0.16216(6) 0.0252(3) Uani 1 1 d . . . . .
O2 O 0.48097(14) 0.89008(11) 0.34037(6) 0.0246(3) Uani 1 1 d . . . . .
C2 C 1.0041(2) -0.01732(17) 0.19061(10) 0.0268(5) Uani 1 1 d . . . . .
H2 H 0.9974 -0.0412 0.2326 0.032 Uiso 1 1 calc R U . . .
C3 C 1.0572(2) -0.08761(17) 0.14486(10) 0.0295(5) Uani 1 1 d . . . . .
H3 H 1.0879 -0.1598 0.1550 0.035 Uiso 1 1 calc R U . . .
C4 C 1.0670(2) -0.05342(17) 0.08177(10) 0.0290(5) Uani 1 1 d . . . . .
H4 H 1.1030 -0.1030 0.0499 0.035 Uiso 1 1 calc R U . . .
C5 C 1.0254(2) 0.04908(16) 0.06681(10) 0.0253(5) Uani 1 1 d . . . . .
H5 H 1.0334 0.0701 0.0243 0.030 Uiso 1 1 calc R U . . .
C6 C 0.96976(19) 0.12677(16) 0.11285(9) 0.0234(4) Uani 1 1 d . . . . .
C7 C 0.92749(19) 0.23389(16) 0.09719(9) 0.0225(4) Uani 1 1 d . . . . .
C8 C 0.87227(19) 0.30702(16) 0.14433(9) 0.0224(4) Uani 1 1 d . . . . .
C9 C 0.85815(19) 0.27222(16) 0.20835(9) 0.0227(4) Uani 1 1 d . . . . .
C10 C 0.90147(19) 0.16533(16) 0.22399(9) 0.0233(4) Uani 1 1 d . . . . .
C11 C 0.79910(19) 0.34763(16) 0.25500(9) 0.0232(4) Uani 1 1 d . . . . .
H11 H 0.7907 0.3246 0.2971 0.028 Uiso 1 1 calc R U . . .
C12 C 0.75343(19) 0.45274(16) 0.24202(9) 0.0220(4) Uani 1 1 d . . . . .
C13 C 0.77144(19) 0.48542(15) 0.17806(9) 0.0217(4) Uani 1 1 d . . . . .
C14 C 0.82790(19) 0.41689(16) 0.13162(9) 0.0225(4) Uani 1 1 d . . . . .
H14 H 0.8383 0.4419 0.0899 0.027 Uiso 1 1 calc R U . . .
C15 C 0.69042(19) 0.52998(16) 0.28914(9) 0.0227(4) Uani 1 1 d . . . . .
C16 C 0.65009(19) 0.63324(16) 0.27179(9) 0.0226(4) Uani 1 1 d . . . . .
C17 C 0.66976(19) 0.66392(16) 0.20693(9) 0.0221(4) Uani 1 1 d . . . . .
C18 C 0.62961(19) 0.76435(16) 0.18751(9) 0.0227(4) Uani 1 1 d . . . . .
H18 H 0.6454 0.7805 0.1444 0.027 Uiso 1 1 calc R U . . .
C19 C 0.56363(19) 0.84740(16) 0.23038(9) 0.0222(4) Uani 1 1 d . . . . .
C20 C 0.54378(19) 0.81645(16) 0.29543(9) 0.0220(4) Uani 1 1 d . . . . .
C21 C 0.58489(19) 0.71651(16) 0.31483(9) 0.0227(4) Uani 1 1 d . . . . .
H21 H 0.5706 0.7005 0.3580 0.027 Uiso 1 1 calc R U . . .
C22 C 0.51979(19) 0.95078(16) 0.21309(9) 0.0228(4) Uani 1 1 d . . . . .
C23 C 0.45243(19) 1.02727(16) 0.26053(9) 0.0224(4) Uani 1 1 d . . . . .
C24 C 0.43543(19) 0.99458(15) 0.32448(9) 0.0218(4) Uani 1 1 d . . . . .
C25 C 0.37601(19) 1.06325(16) 0.37091(9) 0.0224(4) Uani 1 1 d . . . . .
H25 H 0.3670 1.0383 0.4127 0.027 Uiso 1 1 calc R U . . .
C26 C 0.32670(19) 1.17263(16) 0.35798(9) 0.0221(4) Uani 1 1 d . . . . .
C27 C 0.33912(19) 1.20733(16) 0.29362(9) 0.0226(4) Uani 1 1 d . . . . .
C28 C 0.4030(2) 1.13208(16) 0.24743(9) 0.0236(4) Uani 1 1 d . . . . .
H28 H 0.4123 1.1550 0.2053 0.028 Uiso 1 1 calc R U . . .
C29 C 0.2870(2) 1.31381(16) 0.27748(9) 0.0237(4) Uani 1 1 d . . . . .
C30 C 0.2287(2) 1.38681(16) 0.32449(10) 0.0243(5) Uani 1 1 d . . . . .
C31 C 0.2189(2) 1.35299(16) 0.38864(10) 0.0242(5) Uani 1 1 d . . . . .
C32 C 0.26575(19) 1.24580(16) 0.40459(9) 0.0224(4) Uani 1 1 d . . . . .
C33 C 0.1583(2) 1.43086(17) 0.43461(10) 0.0287(5) Uani 1 1 d . . . . .
H33 H 0.1527 1.4104 0.4771 0.034 Uiso 1 1 calc R U . . .
C34 C 0.1086(2) 1.53283(18) 0.41914(11) 0.0329(5) Uani 1 1 d . . . . .
H34 H 0.0672 1.5825 0.4508 0.039 Uiso 1 1 calc R U . . .
C35 C 0.1176(2) 1.56630(17) 0.35613(11) 0.0344(6) Uani 1 1 d . . . . .
H35 H 0.0825 1.6381 0.3458 0.041 Uiso 1 1 calc R U . . .
C36 C 0.1762(2) 1.49598(17) 0.31045(10) 0.0302(5) Uani 1 1 d . . . . .
H36 H 0.1826 1.5195 0.2684 0.036 Uiso 1 1 calc R U . . .
C37 C 0.8869(2) 0.13165(15) 0.29101(9) 0.0247(5) Uani 1 1 d . . . . .
C38 C 0.7795(2) 0.12872(17) 0.32396(10) 0.0305(5) Uani 1 1 d . . . . .
C39 C 0.7663(2) 0.10252(18) 0.38724(11) 0.0366(6) Uani 1 1 d . . . . .
H39 H 0.6932 0.1008 0.4096 0.044 Uiso 1 1 calc R U . . .
C40 C 0.8555(3) 0.07925(18) 0.41821(11) 0.0370(6) Uani 1 1 d . . . . .
C41 C 0.9621(3) 0.07964(19) 0.38457(11) 0.0377(6) Uani 1 1 d . . . . .
H41 H 1.0253 0.0618 0.4051 0.045 Uiso 1 1 calc R U . . .
C42 C 0.9799(2) 0.10522(18) 0.32168(10) 0.0318(5) Uani 1 1 d . . . . .
C43 C 0.6790(3) 0.1544(2) 0.29303(14) 0.0480(7) Uani 1 1 d . . . . .
H43A H 0.6206 0.1304 0.3194 0.072 Uiso 1 1 calc R U . . .
H43B H 0.7086 0.1199 0.2531 0.072 Uiso 1 1 calc R U . . .
H43C H 0.6417 0.2297 0.2862 0.072 Uiso 1 1 calc R U . . .
C44 C 0.8375(3) 0.0540(2) 0.48681(12) 0.0531(8) Uani 1 1 d . . . . .
H44A H 0.7561 0.0601 0.5030 0.080 Uiso 1 1 calc R U . . .
H44B H 0.8520 0.1025 0.5080 0.080 Uiso 1 1 calc R U . . .
H44C H 0.8928 -0.0171 0.4940 0.080 Uiso 1 1 calc R U . . .
C45 C 1.0984(3) 0.1020(2) 0.28727(13) 0.0464(7) Uani 1 1 d . . . . .
H45A H 1.1443 0.1012 0.3169 0.070 Uiso 1 1 calc R U . . .
H45B H 1.0875 0.1634 0.2598 0.070 Uiso 1 1 calc R U . . .
H45C H 1.1409 0.0392 0.2626 0.070 Uiso 1 1 calc R U . . .
C46 C 0.6712(2) 0.49270(15) 0.35506(9) 0.0262(5) Uani 1 1 d . . . . .
C47 C 0.5872(2) 0.44950(18) 0.37654(11) 0.0367(6) Uani 1 1 d . . . . .
C48 C 0.5786(3) 0.4045(2) 0.43542(13) 0.0543(9) Uani 1 1 d . . . . .
H48 H 0.5221 0.3748 0.4497 0.065 Uiso 1 1 calc R U . . .
C49 C 0.6502(3) 0.4018(2) 0.47397(12) 0.0594(10) Uani 1 1 d . . . . .
C50 C 0.7287(3) 0.4490(2) 0.45304(11) 0.0501(8) Uani 1 1 d . . . . .
H50 H 0.7752 0.4508 0.4800 0.060 Uiso 1 1 calc R U . . .
C51 C 0.7422(2) 0.49404(18) 0.39378(10) 0.0346(6) Uani 1 1 d . . . . .
C52 C 0.5047(3) 0.4537(3) 0.33709(14) 0.0547(8) Uani 1 1 d . . . . .
H52A H 0.4536 0.4187 0.3592 0.082 Uiso 1 1 calc R U . . .
H52B H 0.5510 0.4188 0.2980 0.082 Uiso 1 1 calc R U . . .
H52C H 0.4557 0.5263 0.3284 0.082 Uiso 1 1 calc R U . . .
C53 C 0.6428(5) 0.3485(3) 0.53681(14) 0.102(2) Uani 1 1 d . . . . .
H53A H 0.5598 0.3631 0.5562 0.153 Uiso 1 1 calc R U . . .
H53B H 0.6764 0.3743 0.5629 0.153 Uiso 1 1 calc R U . . .
H53C H 0.6875 0.2734 0.5322 0.153 Uiso 1 1 calc R U . . .
C54 C 0.8315(3) 0.5410(2) 0.37313(13) 0.0471(7) Uani 1 1 d . . . . .
H54A H 0.8646 0.5309 0.3286 0.071 Uiso 1 1 calc R U . . .
H54B H 0.8952 0.5074 0.3959 0.071 Uiso 1 1 calc R U . . .
H54C H 0.7932 0.6155 0.3814 0.071 Uiso 1 1 calc R U . . .
C55 C 0.2446(2) 1.21368(15) 0.47167(9) 0.0231(5) Uani 1 1 d . . . . .
C56 C 0.1329(2) 1.21655(16) 0.50158(10) 0.0272(5) Uani 1 1 d . . . . .
C57 C 0.1112(2) 1.19331(16) 0.56524(10) 0.0305(5) Uani 1 1 d . . . . .
H57 H 0.0355 1.1948 0.5855 0.037 Uiso 1 1 calc R U . . .
C58 C 0.1967(2) 1.16823(17) 0.59939(10) 0.0355(6) Uani 1 1 d . . . . .
C59 C 0.3074(2) 1.16268(18) 0.56885(11) 0.0344(6) Uani 1 1 d . . . . .
H59 H 0.3676 1.1435 0.5916 0.041 Uiso 1 1 calc R U . . .
C60 C 0.3334(2) 1.18450(17) 0.50543(10) 0.0296(5) Uani 1 1 d . . . . .
C61 C 0.0372(2) 1.2446(2) 0.46592(12) 0.0371(6) Uani 1 1 d . . . . .
H61A H -0.0294 1.2309 0.4919 0.056 Uiso 1 1 calc R U . . .
H61B H 0.0686 1.2029 0.4287 0.056 Uiso 1 1 calc R U . . .
H61C H 0.0101 1.3185 0.4539 0.056 Uiso 1 1 calc R U . . .
C62 C 0.1693(3) 1.1485(2) 0.66851(11) 0.0509(8) Uani 1 1 d . . . . .
H62A H 0.2429 1.1051 0.6821 0.076 Uiso 1 1 calc R U . . .
H62B H 0.1154 1.1129 0.6785 0.076 Uiso 1 1 calc R U . . .
H62C H 0.1319 1.2148 0.6898 0.076 Uiso 1 1 calc R U . . .
C63 C 0.4564(2) 1.1751(2) 0.47446(12) 0.0436(6) Uani 1 1 d . . . . .
H63A H 0.4984 1.1752 0.5059 0.065 Uiso 1 1 calc R U . . .
H63B H 0.4519 1.2339 0.4454 0.065 Uiso 1 1 calc R U . . .
H63C H 0.4992 1.1101 0.4519 0.065 Uiso 1 1 calc R U . . .
C64 C 0.94251(19) 0.26774(15) 0.03002(9) 0.0226(4) Uani 1 1 d . . . . .
C65 C 0.8475(2) 0.30021(15) 0.00061(9) 0.0241(5) Uani 1 1 d . . . . .
C66 C 0.8652(2) 0.32723(17) -0.06228(10) 0.0291(5) Uani 1 1 d . . . . .
H66 H 0.8009 0.3487 -0.0824 0.035 Uiso 1 1 calc R U . . .
C67 C 0.9750(2) 0.32375(16) -0.09683(9) 0.0292(5) Uani 1 1 d . . . . .
C68 C 1.0658(2) 0.29346(18) -0.06618(10) 0.0332(5) Uani 1 1 d . . . . .
H68 H 1.1401 0.2926 -0.0884 0.040 Uiso 1 1 calc R U . . .
C69 C 1.0527(2) 0.26387(17) -0.00352(10) 0.0280(5) Uani 1 1 d . . . . .
C70 C 0.7285(2) 0.30536(19) 0.03529(11) 0.0329(5) Uani 1 1 d . . . . .
H70A H 0.6752 0.3249 0.0066 0.049 Uiso 1 1 calc R U . . .
H70B H 0.6961 0.3573 0.0676 0.049 Uiso 1 1 calc R U . . .
H70C H 0.7365 0.2373 0.0544 0.049 Uiso 1 1 calc R U . . .
C71 C 0.9935(3) 0.3488(2) -0.16514(11) 0.0438(7) Uani 1 1 d . . . . .
H71A H 1.0402 0.3911 -0.1755 0.066 Uiso 1 1 calc R U . . .
H71B H 0.9166 0.3875 -0.1764 0.066 Uiso 1 1 calc R U . . .
H71C H 1.0358 0.2843 -0.1882 0.066 Uiso 1 1 calc R U . . .
C72 C 1.1594(2) 0.2227(2) 0.02550(12) 0.0389(6) Uani 1 1 d . . . . .
H72A H 1.1922 0.1467 0.0270 0.058 Uiso 1 1 calc R U . . .
H72B H 1.1358 0.2485 0.0676 0.058 Uiso 1 1 calc R U . . .
H72C H 1.2195 0.2463 0.0007 0.058 Uiso 1 1 calc R U . . .
C73 C 0.54163(19) 0.99010(15) 0.14780(9) 0.0227(4) Uani 1 1 d . . . . .
C74 C 0.4487(2) 1.03178(17) 0.11586(10) 0.0280(5) Uani 1 1 d . . . . .
C75 C 0.4669(2) 1.08057(18) 0.05888(10) 0.0321(5) Uani 1 1 d . . . . .
H75 H 0.4045 1.1086 0.0371 0.039 Uiso 1 1 calc R U . . .
C76 C 0.5727(2) 1.09009(17) 0.03237(10) 0.0308(5) Uani 1 1 d . . . . .
C77 C 0.6643(2) 1.04512(17) 0.06379(10) 0.0293(5) Uani 1 1 d . . . . .
H77 H 0.7385 1.0482 0.0454 0.035 Uiso 1 1 calc R U . . .
C78 C 0.6508(2) 0.99577(16) 0.12125(10) 0.0254(5) Uani 1 1 d . . . . .
C79 C 0.3296(2) 1.0287(2) 0.14404(11) 0.0382(6) Uani 1 1 d . . . . .
H79A H 0.2824 1.0870 0.1720 0.057 Uiso 1 1 calc R U . . .
H79B H 0.3405 0.9632 0.1674 0.057 Uiso 1 1 calc R U . . .
H79C H 0.2885 1.0341 0.1111 0.057 Uiso 1 1 calc R U . . .
C80 C 0.5863(3) 1.1505(2) -0.02730(11) 0.0405(6) Uani 1 1 d . . . . .
H80A H 0.5403 1.1419 -0.0540 0.061 Uiso 1 1 calc R U . . .
H80B H 0.6700 1.1247 -0.0483 0.061 Uiso 1 1 calc R U . . .
H80C H 0.5576 1.2242 -0.0185 0.061 Uiso 1 1 calc R U . . .
C81 C 0.7510(2) 0.95400(19) 0.15457(11) 0.0343(5) Uani 1 1 d . . . . .
H81A H 0.7801 0.8782 0.1580 0.051 Uiso 1 1 calc R U . . .
H81B H 0.7230 0.9829 0.1961 0.051 Uiso 1 1 calc R U . . .
H81C H 0.8152 0.9737 0.1314 0.051 Uiso 1 1 calc R U . . .
C82 C 0.2879(2) 1.34569(15) 0.21042(10) 0.0269(5) Uani 1 1 d . . . . .
C83 C 0.1850(2) 1.37121(17) 0.18852(11) 0.0334(5) Uani 1 1 d . . . . .
C84 C 0.1871(3) 1.39565(19) 0.12574(12) 0.0401(6) Uani 1 1 d . . . . .
H84 H 0.1169 1.4137 0.1111 0.048 Uiso 1 1 calc R U . . .
C85 C 0.2873(3) 1.39441(18) 0.08440(11) 0.0397(6) Uani 1 1 d . . . . .
C86 C 0.3883(3) 1.37036(19) 0.10698(11) 0.0386(6) Uani 1 1 d . . . . .
H86 H 0.4580 1.3704 0.0790 0.046 Uiso 1 1 calc R U . . .
C87 C 0.3906(2) 1.34612(18) 0.16946(10) 0.0323(5) Uani 1 1 d . . . . .
C88 C 0.0709(3) 1.3758(2) 0.23070(13) 0.0439(6) Uani 1 1 d . . . . .
H88A H 0.0879 1.3200 0.2622 0.066 Uiso 1 1 calc R U . . .
H88B H 0.0209 1.3674 0.2064 0.066 Uiso 1 1 calc R U . . .
H88C H 0.0295 1.4430 0.2509 0.066 Uiso 1 1 calc R U . . .
C89 C 0.2887(3) 1.4180(2) 0.01640(12) 0.0540(8) Uani 1 1 d . . . . .
H89A H 0.3271 1.3530 -0.0062 0.081 Uiso 1 1 calc R U . . .
H89B H 0.3327 1.4618 0.0006 0.081 Uiso 1 1 calc R U . . .
H89C H 0.2073 1.4546 0.0106 0.081 Uiso 1 1 calc R U . . .
C90 C 0.5031(3) 1.3172(2) 0.19105(12) 0.0438(6) Uani 1 1 d . . . . .
H90A H 0.5507 1.2425 0.1863 0.066 Uiso 1 1 calc R U . . .
H90B H 0.4842 1.3344 0.2348 0.066 Uiso 1 1 calc R U . . .
H90C H 0.5480 1.3557 0.1662 0.066 Uiso 1 1 calc R U . . .
C1X C 0.4628(10) 0.5760(10) 0.1101(5) 0.1015(19) Uani 0.476(5) 1 d D U P A 1
H1X1 H 0.3950 0.5709 0.0995 0.152 Uiso 0.476(5) 1 calc R U P A 1
H1X2 H 0.5319 0.5099 0.1018 0.152 Uiso 0.476(5) 1 calc R U P A 1
H1X3 H 0.4804 0.6316 0.0850 0.152 Uiso 0.476(5) 1 calc R U P A 1
C2X C 0.4334(9) 0.6002(7) 0.1787(4) 0.1029(14) Uani 0.476(5) 1 d D U P A 1
H2X1 H 0.5049 0.5958 0.1912 0.124 Uiso 0.476(5) 1 calc R U P A 1
H2X2 H 0.4057 0.5492 0.2042 0.124 Uiso 0.476(5) 1 calc R U P A 1
C3X C 0.3346(9) 0.7118(7) 0.1890(4) 0.1060(14) Uani 0.476(5) 1 d D U P A 1
H3X1 H 0.3617 0.7635 0.1640 0.127 Uiso 0.476(5) 1 calc R U P A 1
H3X2 H 0.2623 0.7168 0.1772 0.127 Uiso 0.476(5) 1 calc R U P A 1
C4X C 0.3111(7) 0.7296(7) 0.2561(4) 0.1064(14) Uani 0.476(5) 1 d D U P A 1
H4X1 H 0.2896 0.6730 0.2782 0.128 Uiso 0.476(5) 1 calc R U P A 1
H4X2 H 0.3876 0.7189 0.2653 0.128 Uiso 0.476(5) 1 calc R U P A 1
C5X C 0.2252(9) 0.8239(7) 0.2851(4) 0.1096(14) Uani 0.476(5) 1 d D U P A 1
H5X1 H 0.1470 0.8357 0.2778 0.132 Uiso 0.476(5) 1 calc R U P A 1
H5X2 H 0.2456 0.8820 0.2646 0.132 Uiso 0.476(5) 1 calc R U P A 1
C6X C 0.2145(11) 0.8272(11) 0.3532(4) 0.1066(18) Uani 0.476(5) 1 d D U P A 1
H6X1 H 0.2283 0.7578 0.3718 0.160 Uiso 0.476(5) 1 calc R U P A 1
H6X2 H 0.1348 0.8760 0.3721 0.160 Uiso 0.476(5) 1 calc R U P A 1
H6X3 H 0.2732 0.8499 0.3605 0.160 Uiso 0.476(5) 1 calc R U P A 1
C1Z C 0.4911(9) 0.5831(9) 0.1181(5) 0.0973(18) Uani 0.524(5) 1 d D U P A 2
H1Z1 H 0.5255 0.6348 0.1058 0.146 Uiso 0.524(5) 1 calc R U P A 2
H1Z2 H 0.4847 0.5568 0.0811 0.146 Uiso 0.524(5) 1 calc R U P A 2
H1Z3 H 0.5420 0.5255 0.1408 0.146 Uiso 0.524(5) 1 calc R U P A 2
C2Z C 0.3683(8) 0.6334(6) 0.1596(4) 0.1049(14) Uani 0.524(5) 1 d D U P A 2
H2Z1 H 0.3142 0.6844 0.1347 0.126 Uiso 0.524(5) 1 calc R U P A 2
H2Z2 H 0.3375 0.5794 0.1755 0.126 Uiso 0.524(5) 1 calc R U P A 2
C3Z C 0.3689(8) 0.6850(5) 0.2111(3) 0.1054(14) Uani 0.524(5) 1 d D U P A 2
H3Z1 H 0.4022 0.7371 0.1943 0.126 Uiso 0.524(5) 1 calc R U P A 2
H3Z2 H 0.4240 0.6329 0.2352 0.126 Uiso 0.524(5) 1 calc R U P A 2
C5Z C 0.2820(8) 0.7847(7) 0.3045(4) 0.1078(14) Uani 0.524(5) 1 d D U P A 2
H5Z1 H 0.3412 0.7279 0.3243 0.129 Uiso 0.524(5) 1 calc R U P A 2
H5Z2 H 0.3183 0.8333 0.2839 0.129 Uiso 0.524(5) 1 calc R U P A 2
C4Z C 0.2528(8) 0.7390(7) 0.2556(4) 0.1068(14) Uani 0.524(5) 1 d D U P A 2
H4Z1 H 0.2177 0.6891 0.2748 0.128 Uiso 0.524(5) 1 calc R U P A 2
H4Z2 H 0.1961 0.7946 0.2338 0.128 Uiso 0.524(5) 1 calc R U P A 2
C6Z C 0.1799(10) 0.8392(8) 0.3520(4) 0.1067(18) Uani 0.524(5) 1 d D U P A 2
H6Z1 H 0.1127 0.8813 0.3329 0.160 Uiso 0.524(5) 1 calc R U P A 2
H6Z2 H 0.1982 0.8845 0.3739 0.160 Uiso 0.524(5) 1 calc R U P A 2
H6Z3 H 0.1597 0.7888 0.3815 0.160 Uiso 0.524(5) 1 calc R U P A 2

loop_
_atom_site_aniso_label
_atom_site_aniso_U_11
_atom_site_aniso_U_22
_atom_site_aniso_U_33
_atom_site_aniso_U_23
_atom_site_aniso_U_13
_atom_site_aniso_U_12
C1 0.0277(11) 0.0190(10) 0.0192(10) 0.0000(8) -0.0060(8) -0.0052(9)
O1 0.0389(9) 0.0133(7) 0.0146(7) -0.0025(5) -0.0027(6) -0.0031(6)
O2 0.0361(8) 0.0144(7) 0.0154(7) -0.0031(5) -0.0031(6) -0.0031(6)
C2 0.0345(12) 0.0204(10) 0.0205(10) -0.0001(8) -0.0056(9) -0.0063(9)
C3 0.0396(13) 0.0161(10) 0.0262(11) -0.0005(9) -0.0063(10) -0.0052(9)
C4 0.0369(13) 0.0219(11) 0.0220(10) -0.0079(9) -0.0040(9) -0.0049(9)
C5 0.0321(12) 0.0218(10) 0.0179(10) -0.0035(8) -0.0051(9) -0.0062(9)
C6 0.0274(11) 0.0209(10) 0.0183(10) -0.0023(8) -0.0064(8) -0.0050(9)
C7 0.0280(11) 0.0186(10) 0.0161(10) -0.0010(8) -0.0057(8) -0.0041(8)
C8 0.0274(11) 0.0191(10) 0.0164(10) -0.0018(8) -0.0045(8) -0.0051(9)
C9 0.0274(11) 0.0186(10) 0.0174(10) -0.0014(8) -0.0050(8) -0.0044(9)
C10 0.0275(11) 0.0189(10) 0.0200(10) -0.0005(8) -0.0069(8) -0.0052(9)
C11 0.0306(11) 0.0198(10) 0.0152(9) -0.0010(8) -0.0059(8) -0.0056(9)
C12 0.0275(11) 0.0196(10) 0.0161(10) -0.0018(8) -0.0035(8) -0.0068(9)
C13 0.0283(11) 0.0150(10) 0.0184(10) 0.0002(8) -0.0068(8) -0.0046(8)
C14 0.0292(11) 0.0199(10) 0.0148(9) -0.0008(8) -0.0055(8) -0.0060(9)
C15 0.0282(11) 0.0197(10) 0.0183(10) -0.0016(8) -0.0052(8) -0.0073(9)
C16 0.0276(11) 0.0192(10) 0.0171(10) -0.0028(8) -0.0035(8) -0.0059(9)
C17 0.0273(11) 0.0184(10) 0.0164(9) -0.0047(8) -0.0026(8) -0.0049(8)
C18 0.0278(11) 0.0210(10) 0.0144(9) -0.0023(8) -0.0021(8) -0.0057(9)
C19 0.0267(11) 0.0186(10) 0.0177(10) -0.0029(8) -0.0032(8) -0.0058(9)
C20 0.0271(11) 0.0181(10) 0.0166(9) -0.0044(8) -0.0021(8) -0.0054(8)
C21 0.0297(11) 0.0201(10) 0.0147(9) -0.0011(8) -0.0030(8) -0.0071(9)
C22 0.0265(11) 0.0203(10) 0.0179(10) -0.0022(8) -0.0042(8) -0.0058(9)
C23 0.0258(11) 0.0195(10) 0.0184(10) -0.0034(8) -0.0041(8) -0.0051(9)
C24 0.0260(11) 0.0158(10) 0.0198(10) -0.0017(8) -0.0036(8) -0.0051(8)
C25 0.0289(11) 0.0200(10) 0.0149(9) -0.0017(8) -0.0027(8) -0.0073(9)
C26 0.0242(10) 0.0194(10) 0.0194(10) -0.0030(8) -0.0040(8) -0.0053(8)
C27 0.0273(11) 0.0182(10) 0.0197(10) -0.0031(8) -0.0042(8) -0.0065(8)
C28 0.0301(11) 0.0207(10) 0.0160(9) -0.0005(8) -0.0031(8) -0.0073(9)
C29 0.0290(11) 0.0197(10) 0.0188(10) -0.0013(8) -0.0048(8) -0.0064(9)
C30 0.0307(11) 0.0178(10) 0.0222(10) -0.0031(8) -0.0052(9) -0.0071(9)
C31 0.0297(11) 0.0195(10) 0.0209(10) -0.0039(8) -0.0041(9) -0.0074(9)
C32 0.0280(11) 0.0193(10) 0.0181(10) -0.0028(8) -0.0051(8) -0.0070(9)
C33 0.0388(13) 0.0235(11) 0.0205(10) -0.0057(9) -0.0041(9) -0.0090(10)
C34 0.0443(14) 0.0221(11) 0.0258(11) -0.0094(9) -0.0029(10) -0.0073(10)
C35 0.0476(15) 0.0172(10) 0.0309(12) -0.0045(9) -0.0073(11) -0.0054(10)
C36 0.0424(13) 0.0204(11) 0.0217(11) -0.0003(9) -0.0057(10) -0.0074(10)
C37 0.0363(12) 0.0131(9) 0.0177(10) -0.0021(8) -0.0037(9) -0.0039(9)
C38 0.0378(13) 0.0207(10) 0.0268(11) -0.0011(9) -0.0035(10) -0.0075(9)
C39 0.0439(14) 0.0271(12) 0.0285(12) -0.0006(9) 0.0064(11) -0.0121(11)
C40 0.0597(17) 0.0235(11) 0.0238(11) -0.0002(9) -0.0089(11) -0.0129(11)
C41 0.0565(16) 0.0333(13) 0.0272(12) 0.0061(10) -0.0188(11) -0.0183(12)
C42 0.0451(14) 0.0250(11) 0.0260(11) 0.0030(9) -0.0131(10) -0.0128(10)
C43 0.0416(15) 0.0485(16) 0.0497(16) 0.0049(13) -0.0092(13) -0.0162(13)
C44 0.093(2) 0.0391(15) 0.0257(13) 0.0064(11) -0.0106(14) -0.0279(16)
C45 0.0470(16) 0.0529(17) 0.0428(15) 0.0148(13) -0.0195(13) -0.0223(13)
C46 0.0367(12) 0.0141(9) 0.0163(10) -0.0033(8) -0.0010(9) -0.0010(9)
C47 0.0502(15) 0.0234(11) 0.0288(12) -0.0085(9) 0.0072(11) -0.0138(11)
C48 0.082(2) 0.0268(13) 0.0347(14) -0.0051(11) 0.0202(15) -0.0195(14)
C49 0.088(2) 0.0247(13) 0.0224(13) 0.0006(10) 0.0079(15) 0.0077(14)
C50 0.0599(18) 0.0398(15) 0.0190(11) -0.0057(11) -0.0114(12) 0.0136(14)
C51 0.0398(13) 0.0262(11) 0.0219(11) -0.0095(9) -0.0069(10) 0.0046(10)
C52 0.0567(18) 0.065(2) 0.0502(17) -0.0265(15) 0.0100(14) -0.0372(16)
C53 0.159(4) 0.0394(17) 0.0273(15) 0.0128(13) 0.015(2) 0.015(2)
C54 0.0408(15) 0.0605(18) 0.0362(14) -0.0191(13) -0.0105(11) -0.0105(13)
C55 0.0337(12) 0.0128(9) 0.0182(10) -0.0055(8) -0.0015(8) -0.0057(8)
C56 0.0357(12) 0.0168(10) 0.0241(11) -0.0062(8) -0.0018(9) -0.0067(9)
C57 0.0407(13) 0.0189(10) 0.0228(11) -0.0053(8) 0.0066(10) -0.0093(9)
C58 0.0572(16) 0.0195(11) 0.0215(11) -0.0038(9) -0.0034(11) -0.0094(11)
C59 0.0508(15) 0.0259(11) 0.0247(11) -0.0023(9) -0.0127(11) -0.0106(11)
C60 0.0396(13) 0.0234(11) 0.0237(11) -0.0033(9) -0.0079(9) -0.0092(10)
C61 0.0356(13) 0.0376(13) 0.0344(13) -0.0064(11) -0.0015(10) -0.0129(11)
C62 0.079(2) 0.0395(15) 0.0232(12) 0.0017(11) -0.0005(13) -0.0191(14)
C63 0.0432(15) 0.0560(17) 0.0364(13) 0.0013(12) -0.0126(12) -0.0230(13)
C64 0.0330(11) 0.0136(9) 0.0163(10) -0.0044(7) -0.0037(8) -0.0043(8)
C65 0.0335(12) 0.0159(9) 0.0189(10) -0.0020(8) -0.0045(9) -0.0063(9)
C66 0.0395(13) 0.0207(10) 0.0207(10) 0.0002(8) -0.0105(9) -0.0038(9)
C67 0.0462(14) 0.0146(10) 0.0175(10) -0.0013(8) -0.0051(9) -0.0037(9)
C68 0.0370(13) 0.0288(12) 0.0236(11) -0.0053(9) 0.0055(10) -0.0088(10)
C69 0.0320(12) 0.0233(11) 0.0224(10) -0.0060(9) -0.0022(9) -0.0054(9)
C70 0.0367(13) 0.0350(13) 0.0259(11) 0.0006(10) -0.0083(10) -0.0128(11)
C71 0.0610(18) 0.0344(13) 0.0210(12) 0.0024(10) -0.0026(11) -0.0090(12)
C72 0.0332(13) 0.0463(15) 0.0331(13) -0.0040(11) -0.0059(10) -0.0118(11)
C73 0.0319(11) 0.0127(9) 0.0172(10) -0.0037(7) -0.0023(8) -0.0035(8)
C74 0.0337(12) 0.0234(11) 0.0209(10) -0.0026(8) -0.0042(9) -0.0061(9)
C75 0.0378(13) 0.0300(12) 0.0230(11) -0.0006(9) -0.0100(10) -0.0063(10)
C76 0.0443(14) 0.0243(11) 0.0198(10) -0.0019(9) -0.0041(10) -0.0110(10)
C77 0.0349(12) 0.0225(11) 0.0269(11) -0.0040(9) -0.0008(9) -0.0103(9)
C78 0.0318(12) 0.0176(10) 0.0225(10) -0.0050(8) -0.0046(9) -0.0052(9)
C79 0.0335(13) 0.0470(15) 0.0300(12) -0.0020(11) -0.0058(10) -0.0125(11)
C80 0.0582(17) 0.0361(13) 0.0267(12) 0.0038(10) -0.0082(11) -0.0203(12)
C81 0.0355(13) 0.0322(12) 0.0332(12) -0.0008(10) -0.0100(10) -0.0103(10)
C82 0.0404(13) 0.0128(9) 0.0196(10) -0.0028(8) -0.0076(9) -0.0019(9)
C83 0.0441(14) 0.0204(11) 0.0298(12) -0.0050(9) -0.0144(10) -0.0024(10)
C84 0.0512(16) 0.0280(12) 0.0332(13) -0.0052(10) -0.0207(12) -0.0005(11)
C85 0.0618(17) 0.0211(11) 0.0253(12) -0.0019(9) -0.0163(12) -0.0018(11)
C86 0.0503(15) 0.0316(12) 0.0226(11) -0.0019(10) -0.0012(11) -0.0088(11)
C87 0.0426(14) 0.0246(11) 0.0222(11) -0.0001(9) -0.0063(10) -0.0069(10)
C88 0.0439(15) 0.0395(14) 0.0468(15) -0.0005(12) -0.0154(12) -0.0123(12)
C89 0.088(2) 0.0352(14) 0.0247(13) -0.0004(11) -0.0187(14) -0.0078(15)
C90 0.0461(15) 0.0514(16) 0.0317(13) 0.0026(12) -0.0043(11) -0.0207(13)
C1X 0.101(3) 0.082(2) 0.107(3) 0.000(2) -0.031(3) -0.019(3)
C2X 0.104(3) 0.084(2) 0.108(2) -0.0036(19) -0.035(2) -0.019(2)
C3X 0.106(3) 0.087(2) 0.109(2) -0.0050(18) -0.034(2) -0.017(2)
C4X 0.107(3) 0.088(2) 0.109(2) -0.0064(18) -0.034(2) -0.017(2)
C5X 0.109(3) 0.089(2) 0.109(2) -0.0047(19) -0.033(2) -0.014(2)
C6X 0.108(4) 0.084(3) 0.105(3) -0.003(2) -0.031(3) -0.012(3)
C1Z 0.098(3) 0.079(2) 0.107(3) 0.001(2) -0.030(3) -0.024(3)
C2Z 0.105(3) 0.086(2) 0.109(2) -0.0048(19) -0.034(2) -0.018(2)
C3Z 0.106(3) 0.087(2) 0.108(2) -0.0042(18) -0.034(2) -0.017(2)
C5Z 0.108(3) 0.089(2) 0.108(2) -0.0050(19) -0.034(2) -0.015(2)
C4Z 0.107(3) 0.088(2) 0.109(2) -0.0054(18) -0.034(2) -0.016(2)
C6Z 0.110(4) 0.085(3) 0.105(3) -0.002(2) -0.032(3) -0.015(3)

loop_
_atom_type_symbol
_atom_type_description
_atom_type_scat_dispersion_real
_atom_type_scat_dispersion_imag
_atom_type_scat_source
C C 0.0181 0.0091 'International Tables Vol C Tables 4.2.6.8 and 6.1.1.4'
H H 0.0000 0.0000 'International Tables Vol C Tables 4.2.6.8 and 6.1.1.4'
O O 0.0492 0.0322 'International Tables Vol C Tables 4.2.6.8 and 6.1.1.4'

loop_
_geom_angle_atom_site_label_1
_geom_angle_atom_site_label_2
_geom_angle_atom_site_label_3
_geom_angle
C10 C1 C2 121.86(18)
C10 C1 C6 119.85(18)
C2 C1 C6 118.28(18)
C17 O1 C13 120.75(15)
C20 O2 C24 120.75(15)
C3 C2 C1 121.50(19)
C3 C2 H2 119.3
C1 C2 H2 119.3
C2 C3 C4 120.07(19)
C2 C3 H3 120.0
C4 C3 H3 120.0
C5 C4 C3 120.46(19)
C5 C4 H4 119.8
C3 C4 H4 119.8
C4 C5 C6 122.07(19)
C4 C5 H5 119.0
C6 C5 H5 119.0
C7 C6 C5 122.04(18)
C7 C6 C1 120.35(18)
C5 C6 C1 117.60(18)
C8 C7 C6 119.69(18)
C8 C7 C64 121.01(18)
C6 C7 C64 119.29(17)
C7 C8 C14 122.51(18)
C7 C8 C9 119.76(18)
C14 C8 C9 117.72(17)
C10 C9 C11 120.82(18)
C10 C9 C8 120.53(18)
C11 C9 C8 118.64(18)
C1 C10 C9 119.78(18)
C1 C10 C37 120.96(18)
C9 C10 C37 119.26(17)
C12 C11 C9 122.96(18)
C12 C11 H11 118.5
C9 C11 H11 118.5
C11 C12 C13 117.31(18)
C11 C12 C15 123.34(18)
C13 C12 C15 119.35(18)
C14 C13 O1 117.73(17)
C14 C13 C12 122.25(18)
O1 C13 C12 120.02(17)
C13 C14 C8 121.06(18)
C13 C14 H14 119.5
C8 C14 H14 119.5
C16 C15 C12 119.18(18)
C16 C15 C46 123.14(18)
C12 C15 C46 117.68(17)
C15 C16 C21 123.77(18)
C15 C16 C17 120.25(18)
C21 C16 C17 115.96(18)
C18 C17 O1 117.15(17)
C18 C17 C16 122.44(18)
O1 C17 C16 120.42(17)
C17 C18 C19 121.62(18)
C17 C18 H18 119.2
C19 C18 H18 119.2
C22 C19 C18 124.01(18)
C22 C19 C20 120.14(18)
C18 C19 C20 115.86(18)
C21 C20 O2 116.95(17)
C21 C20 C19 122.53(18)
O2 C20 C19 120.52(17)
C20 C21 C16 121.59(18)
C20 C21 H21 119.2
C16 C21 H21 119.2
C19 C22 C23 118.89(18)
C19 C22 C73 123.84(17)
C23 C22 C73 117.23(17)
C28 C23 C24 117.34(18)
C28 C23 C22 122.88(18)
C24 C23 C22 119.78(18)
C25 C24 O2 117.91(18)
C25 C24 C23 122.18(18)
O2 C24 C23 119.91(17)
C24 C25 C26 121.02(18)
C24 C25 H25 119.5
C26 C25 H25 119.5
C32 C26 C25 122.67(18)
C32 C26 C27 119.53(18)
C25 C26 C27 117.78(17)
C28 C27 C29 120.81(18)
C28 C27 C26 118.46(18)
C29 C27 C26 120.73(18)
C23 C28 C27 123.16(19)
C23 C28 H28 118.4
C27 C28 H28 118.4
C30 C29 C27 119.31(18)
C30 C29 C82 121.36(18)
C27 C29 C82 119.19(17)
C29 C30 C36 121.41(19)
C29 C30 C31 120.17(18)
C36 C30 C31 118.41(18)
C32 C31 C33 121.95(19)
C32 C31 C30 120.29(18)
C33 C31 C30 117.74(19)
C26 C32 C31 119.85(18)
C26 C32 C55 121.60(18)
C31 C32 C55 118.52(17)
C34 C33 C31 121.7(2)
C34 C33 H33 119.1
C31 C33 H33 119.1
C33 C34 C35 120.7(2)
C33 C34 H34 119.7
C35 C34 H34 119.7
C36 C35 C34 120.2(2)
C36 C35 H35 119.9
C34 C35 H35 119.9
C35 C36 C30 121.2(2)
C35 C36 H36 119.4
C30 C36 H36 119.4
C38 C37 C42 119.3(2)
C38 C37 C10 120.3(2)
C42 C37 C10 120.4(2)
C37 C38 C39 119.0(2)
C37 C38 C43 121.2(2)
C39 C38 C43 119.8(2)
C40 C39 C38 122.3(2)
C40 C39 H39 118.8
C38 C39 H39 118.8
C39 C40 C41 117.9(2)
C39 C40 C44 121.1(3)
C41 C40 C44 121.0(3)
C40 C41 C42 122.1(2)
C40 C41 H41 118.9
C42 C41 H41 118.9
C41 C42 C37 119.3(2)
C41 C42 C45 119.8(2)
C37 C42 C45 120.9(2)
C38 C43 H43A 109.5
C38 C43 H43B 109.5
H43A C43 H43B 109.5
C38 C43 H43C 109.5
H43A C43 H43C 109.5
H43B C43 H43C 109.5
C40 C44 H44A 109.5
C40 C44 H44B 109.5
H44A C44 H44B 109.5
C40 C44 H44C 109.5
H44A C44 H44C 109.5
H44B C44 H44C 109.5
C42 C45 H45A 109.5
C42 C45 H45B 109.5
H45A C45 H45B 109.5
C42 C45 H45C 109.5
H45A C45 H45C 109.5
H45B C45 H45C 109.5
C51 C46 C47 120.2(2)
C51 C46 C15 120.3(2)
C47 C46 C15 119.4(2)
C48 C47 C46 119.3(3)
C48 C47 C52 119.8(3)
C46 C47 C52 120.9(2)
C49 C48 C47 121.7(3)
C49 C48 H48 119.2
C47 C48 H48 119.2
C50 C49 C48 118.1(2)
C50 C49 C53 121.1(4)
C48 C49 C53 120.8(4)
C49 C50 C51 122.5(3)
C49 C50 H50 118.8
C51 C50 H50 118.8
C50 C51 C46 118.1(3)
C50 C51 C54 119.9(3)
C46 C51 C54 122.0(2)
C47 C52 H52A 109.5
C47 C52 H52B 109.5
H52A C52 H52B 109.5
C47 C52 H52C 109.5
H52A C52 H52C 109.5
H52B C52 H52C 109.5
C49 C53 H53A 109.5
C49 C53 H53B 109.5
H53A C53 H53B 109.5
C49 C53 H53C 109.5
H53A C53 H53C 109.5
H53B C53 H53C 109.5
C51 C54 H54A 109.5
C51 C54 H54B 109.5
H54A C54 H54B 109.5
C51 C54 H54C 109.5
H54A C54 H54C 109.5
H54B C54 H54C 109.5
C56 C55 C60 119.52(19)
C56 C55 C32 119.3(2)
C60 C55 C32 121.1(2)
C55 C56 C57 119.1(2)
C55 C56 C61 120.5(2)
C57 C56 C61 120.5(2)
C58 C57 C56 121.9(2)
C58 C57 H57 119.1
C56 C57 H57 119.1
C59 C58 C57 118.3(2)
C59 C58 C62 120.8(3)
C57 C58 C62 120.8(3)
C58 C59 C60 121.9(2)
C58 C59 H59 119.1
C60 C59 H59 119.1
C59 C60 C55 119.3(2)
C59 C60 C63 119.5(2)
C55 C60 C63 121.3(2)
C56 C61 H61A 109.5
C56 C61 H61B 109.5
H61A C61 H61B 109.5
C56 C61 H61C 109.5
H61A C61 H61C 109.5
H61B C61 H61C 109.5
C58 C62 H62A 109.5
C58 C62 H62B 109.5
H62A C62 H62B 109.5
C58 C62 H62C 109.5
H62A C62 H62C 109.5
H62B C62 H62C 109.5
C60 C63 H63A 109.5
C60 C63 H63B 109.5
H63A C63 H63B 109.5
C60 C63 H63C 109.5
H63A C63 H63C 109.5
H63B C63 H63C 109.5
C65 C64 C69 119.96(19)
C65 C64 C7 120.10(19)
C69 C64 C7 119.91(19)
C66 C65 C64 118.9(2)
C66 C65 C70 120.0(2)
C64 C65 C70 121.18(19)
C65 C66 C67 122.1(2)
C65 C66 H66 118.9
C67 C66 H66 118.9
C68 C67 C66 117.44(19)
C68 C67 C71 121.3(2)
C66 C67 C71 121.3(2)
C67 C68 C69 122.4(2)
C67 C68 H68 118.8
C69 C68 H68 118.8
C68 C69 C64 119.2(2)
C68 C69 C72 119.2(2)
C64 C69 C72 121.5(2)
C65 C70 H70A 109.5
C65 C70 H70B 109.5
H70A C70 H70B 109.5
C65 C70 H70C 109.5
H70A C70 H70C 109.5
H70B C70 H70C 109.5
C67 C71 H71A 109.5
C67 C71 H71B 109.5
H71A C71 H71B 109.5
C67 C71 H71C 109.5
H71A C71 H71C 109.5
H71B C71 H71C 109.5
C69 C72 H72A 109.5
C69 C72 H72B 109.5
H72A C72 H72B 109.5
C69 C72 H72C 109.5
H72A C72 H72C 109.5
H72B C72 H72C 109.5
C78 C73 C74 120.24(19)
C78 C73 C22 119.48(19)
C74 C73 C22 119.90(19)
C75 C74 C73 118.5(2)
C75 C74 C79 120.2(2)
C73 C74 C79 121.2(2)
C74 C75 C76 122.5(2)
C74 C75 H75 118.8
C76 C75 H75 118.8
C75 C76 C77 117.9(2)
C75 C76 C80 121.0(2)
C77 C76 C80 121.1(2)
C76 C77 C78 122.1(2)
C76 C77 H77 119.0
C78 C77 H77 119.0
C77 C78 C73 118.8(2)
C77 C78 C81 119.6(2)
C73 C78 C81 121.6(2)
C74 C79 H79A 109.5
C74 C79 H79B 109.5
H79A C79 H79B 109.5
C74 C79 H79C 109.5
H79A C79 H79C 109.5
H79B C79 H79C 109.5
C76 C80 H80A 109.5
C76 C80 H80B 109.5
H80A C80 H80B 109.5
C76 C80 H80C 109.5
H80A C80 H80C 109.5
H80B C80 H80C 109.5
C78 C81 H81A 109.5
C78 C81 H81B 109.5
H81A C81 H81B 109.5
C78 C81 H81C 109.5
H81A C81 H81C 109.5
H81B C81 H81C 109.5
C83 C82 C87 119.8(2)
C83 C82 C29 118.9(2)
C87 C82 C29 121.2(2)
C84 C83 C82 119.1(2)
C84 C83 C88 118.6(2)
C82 C83 C88 122.2(2)
C85 C84 C83 122.2(2)
C85 C84 H84 118.9
C83 C84 H84 118.9
C84 C85 C86 118.0(2)
C84 C85 C89 121.4(3)
C86 C85 C89 120.6(3)
C85 C86 C87 122.1(2)
C85 C86 H86 119.0
C87 C86 H86 119.0
C86 C87 C82 118.7(2)
C86 C87 C90 119.9(2)
C82 C87 C90 121.3(2)
C83 C88 H88A 109.5
C83 C88 H88B 109.5
H88A C88 H88B 109.5
C83 C88 H88C 109.5
H88A C88 H88C 109.5
H88B C88 H88C 109.5
C85 C89 H89A 109.5
C85 C89 H89B 109.5
H89A C89 H89B 109.5
C85 C89 H89C 109.5
H89A C89 H89C 109.5
H89B C89 H89C 109.5
C87 C90 H90A 109.5
C87 C90 H90B 109.5
H90A C90 H90B 109.5
C87 C90 H90C 109.5
H90A C90 H90C 109.5
H90B C90 H90C 109.5
C2X C1X H1X1 109.5
C2X C1X H1X2 109.5
H1X1 C1X H1X2 109.5
C2X C1X H1X3 109.5
H1X1 C1X H1X3 109.5
H1X2 C1X H1X3 109.5
C1X C2X C3X 108.4(7)
C1X C2X H2X1 110.0
C3X C2X H2X1 110.0
C1X C2X H2X2 110.0
C3X C2X H2X2 110.0
H2X1 C2X H2X2 108.4
C4X C3X C2X 105.3(7)
C4X C3X H3X1 110.7
C2X C3X H3X1 110.7
C4X C3X H3X2 110.7
C2X C3X H3X2 110.7
H3X1 C3X H3X2 108.8
C5X C4X C3X 123.3(8)
C5X C4X H4X1 106.5
C3X C4X H4X1 106.5
C5X C4X H4X2 106.5
C3X C4X H4X2 106.5
H4X1 C4X H4X2 106.5
C4X C5X C6X 115.4(8)
C4X C5X H5X1 108.4
C6X C5X H5X1 108.4
C4X C5X H5X2 108.4
C6X C5X H5X2 108.4
H5X1 C5X H5X2 107.5
C5X C6X H6X1 109.5
C5X C6X H6X2 109.5
H6X1 C6X H6X2 109.5
C5X C6X H6X3 109.5
H6X1 C6X H6X3 109.5
H6X2 C6X H6X3 109.5
C2Z C1Z H1Z1 109.5
C2Z C1Z H1Z2 109.5
H1Z1 C1Z H1Z2 109.5
C2Z C1Z H1Z3 109.5
H1Z1 C1Z H1Z3 109.5
H1Z2 C1Z H1Z3 109.5
C3Z C2Z C1Z 112.5(8)
C3Z C2Z H2Z1 109.1
C1Z C2Z H2Z1 109.1
C3Z C2Z H2Z2 109.1
C1Z C2Z H2Z2 109.1
H2Z1 C2Z H2Z2 107.8
C2Z C3Z C4Z 118.1(7)
C2Z C3Z H3Z1 107.8
C4Z C3Z H3Z1 107.8
C2Z C3Z H3Z2 107.8
C4Z C3Z H3Z2 107.8
H3Z1 C3Z H3Z2 107.1
C6Z C5Z C4Z 113.5(8)
C6Z C5Z H5Z1 108.9
C4Z C5Z H5Z1 108.9
C6Z C5Z H5Z2 108.9
C4Z C5Z H5Z2 108.9
H5Z1 C5Z H5Z2 107.7
C3Z C4Z C5Z 105.8(7)
C3Z C4Z H4Z1 110.6
C5Z C4Z H4Z1 110.6
C3Z C4Z H4Z2 110.6
C5Z C4Z H4Z2 110.6
H4Z1 C4Z H4Z2 108.7
C5Z C6Z H6Z1 109.5
C5Z C6Z H6Z2 109.5
H6Z1 C6Z H6Z2 109.5
C5Z C6Z H6Z3 109.5
H6Z1 C6Z H6Z3 109.5
H6Z2 C6Z H6Z3 109.5

loop_
_geom_bond_atom_site_label_1
_geom_bond_atom_site_label_2
_geom_bond_distance
C1 C10 1.400(3)
C1 C2 1.435(3)
C1 C6 1.445(3)
O1 C17 1.376(2)
O1 C13 1.384(2)
O2 C20 1.379(2)
O2 C24 1.382(2)
C2 C3 1.356(3)
C2 H2 0.9500
C3 C4 1.422(3)
C3 H3 0.9500
C4 C5 1.352(3)
C4 H4 0.9500
C5 C6 1.428(3)
C5 H5 0.9500
C6 C7 1.413(3)
C7 C8 1.404(3)
C7 C64 1.504(3)
C8 C14 1.435(3)
C8 C9 1.443(3)
C9 C10 1.410(3)
C9 C11 1.417(3)
C10 C37 1.501(3)
C11 C12 1.377(3)
C11 H11 0.9500
C12 C13 1.436(3)
C12 C15 1.443(3)
C13 C14 1.353(3)
C14 H14 0.9500
C15 C16 1.373(3)
C15 C46 1.495(3)
C16 C21 1.440(3)
C16 C17 1.448(3)
C17 C18 1.351(3)
C18 C19 1.437(3)
C18 H18 0.9500
C19 C22 1.375(3)
C19 C20 1.453(3)
C20 C21 1.345(3)
C21 H21 0.9500
C22 C23 1.446(3)
C22 C73 1.494(3)
C23 C28 1.375(3)
C23 C24 1.435(3)
C24 C25 1.357(3)
C25 C26 1.431(3)
C25 H25 0.9500
C26 C32 1.399(3)
C26 C27 1.449(3)
C27 C28 1.413(3)
C27 C29 1.413(3)
C28 H28 0.9500
C29 C30 1.402(3)
C29 C82 1.505(3)
C30 C36 1.435(3)
C30 C31 1.442(3)
C31 C32 1.416(3)
C31 C33 1.430(3)
C32 C55 1.499(3)
C33 C34 1.353(3)
C33 H33 0.9500
C34 C35 1.417(3)
C34 H34 0.9500
C35 C36 1.358(3)
C35 H35 0.9500
C36 H36 0.9500
C37 C38 1.398(3)
C37 C42 1.405(3)
C38 C39 1.400(3)
C38 C43 1.492(4)
C39 C40 1.374(4)
C39 H39 0.9500
C40 C41 1.381(4)
C40 C44 1.509(3)
C41 C42 1.390(3)
C41 H41 0.9500
C42 C45 1.499(4)
C43 H43A 0.9800
C43 H43B 0.9800
C43 H43C 0.9800
C44 H44A 0.9800
C44 H44B 0.9800
C44 H44C 0.9800
C45 H45A 0.9800
C45 H45B 0.9800
C45 H45C 0.9800
C46 C51 1.401(3)
C46 C47 1.403(4)
C47 C48 1.385(4)
C47 C52 1.506(4)
C48 C49 1.385(5)
C48 H48 0.9500
C49 C50 1.383(5)
C49 C53 1.507(4)
C50 C51 1.397(4)
C50 H50 0.9500
C51 C54 1.498(4)
C52 H52A 0.9800
C52 H52B 0.9800
C52 H52C 0.9800
C53 H53A 0.9800
C53 H53B 0.9800
C53 H53C 0.9800
C54 H54A 0.9800
C54 H54B 0.9800
C54 H54C 0.9800
C55 C56 1.400(3)
C55 C60 1.402(3)
C56 C57 1.401(3)
C56 C61 1.505(4)
C57 C58 1.381(4)
C57 H57 0.9500
C58 C59 1.379(4)
C58 C62 1.510(3)
C59 C60 1.396(3)
C59 H59 0.9500
C60 C63 1.504(4)
C61 H61A 0.9800
C61 H61B 0.9800
C61 H61C 0.9800
C62 H62A 0.9800
C62 H62B 0.9800
C62 H62C 0.9800
C63 H63A 0.9800
C63 H63B 0.9800
C63 H63C 0.9800
C64 C65 1.398(3)
C64 C69 1.400(3)
C65 C66 1.394(3)
C65 C70 1.497(3)
C66 C67 1.403(4)
C66 H66 0.9500
C67 C68 1.374(4)
C67 C71 1.502(3)
C68 C69 1.397(3)
C68 H68 0.9500
C69 C72 1.510(3)
C70 H70A 0.9800
C70 H70B 0.9800
C70 H70C 0.9800
C71 H71A 0.9800
C71 H71B 0.9800
C71 H71C 0.9800
C72 H72A 0.9800
C72 H72B 0.9800
C72 H72C 0.9800
C73 C78 1.401(3)
C73 C74 1.407(3)
C74 C75 1.384(3)
C74 C79 1.508(3)
C75 C76 1.386(4)
C75 H75 0.9500
C76 C77 1.388(4)
C76 C80 1.502(3)
C77 C78 1.388(3)
C77 H77 0.9500
C78 C81 1.502(3)
C79 H79A 0.9800
C79 H79B 0.9800
C79 H79C 0.9800
C80 H80A 0.9800
C80 H80B 0.9800
C80 H80C 0.9800
C81 H81A 0.9800
C81 H81B 0.9800
C81 H81C 0.9800
C82 C83 1.399(3)
C82 C87 1.400(3)
C83 C84 1.395(3)
C83 C88 1.503(4)
C84 C85 1.372(4)
C84 H84 0.9500
C85 C86 1.390(4)
C85 C89 1.508(3)
C86 C87 1.396(3)
C86 H86 0.9500
C87 C90 1.501(4)
C88 H88A 0.9800
C88 H88B 0.9800
C88 H88C 0.9800
C89 H89A 0.9800
C89 H89B 0.9800
C89 H89C 0.9800
C90 H90A 0.9800
C90 H90B 0.9800
C90 H90C 0.9800
C1X C2X 1.529(8)
C1X H1X1 0.9800
C1X H1X2 0.9800
C1X H1X3 0.9800
C2X C3X 1.558(8)
C2X H2X1 0.9900
C2X H2X2 0.9900
C3X C4X 1.484(8)
C3X H3X1 0.9900
C3X H3X2 0.9900
C4X C5X 1.431(8)
C4X H4X1 0.9900
C4X H4X2 0.9900
C5X C6X 1.495(8)
C5X H5X1 0.9900
C5X H5X2 0.9900
C6X H6X1 0.9800
C6X H6X2 0.9800
C6X H6X3 0.9800
C1Z C2Z 1.526(8)
C1Z H1Z1 0.9800
C1Z H1Z2 0.9800
C1Z H1Z3 0.9800
C2Z C3Z 1.438(8)
C2Z H2Z1 0.9900
C2Z H2Z2 0.9900
C3Z C4Z 1.508(8)
C3Z H3Z1 0.9900
C3Z H3Z2 0.9900
C5Z C6Z 1.448(8)
C5Z C4Z 1.522(8)
C5Z H5Z1 0.9900
C5Z H5Z2 0.9900
C4Z H4Z1 0.9900
C4Z H4Z2 0.9900
C6Z H6Z1 0.9800
C6Z H6Z2 0.9800
C6Z H6Z3 0.9800

loop_
_geom_torsion_atom_site_label_1
_geom_torsion_atom_site_label_2
_geom_torsion_atom_site_label_3
_geom_torsion_atom_site_label_4
_geom_torsion
C10 C1 C2 C3 179.0(2)
C6 C1 C2 C3 -0.3(3)
C1 C2 C3 C4 -0.7(4)
C2 C3 C4 C5 1.1(4)
C3 C4 C5 C6 -0.4(4)
C4 C5 C6 C7 179.3(2)
C4 C5 C6 C1 -0.5(3)
C10 C1 C6 C7 1.8(3)
C2 C1 C6 C7 -178.9(2)
C10 C1 C6 C5 -178.4(2)
C2 C1 C6 C5 0.9(3)
C5 C6 C7 C8 179.3(2)
C1 C6 C7 C8 -0.9(3)
C5 C6 C7 C64 -0.7(3)
C1 C6 C7 C64 179.1(2)
C6 C7 C8 C14 179.7(2)
C64 C7 C8 C14 -0.3(3)
C6 C7 C8 C9 -0.6(3)
C64 C7 C8 C9 179.4(2)
C7 C8 C9 C10 1.3(3)
C14 C8 C9 C10 -179.0(2)
C7 C8 C9 C11 -178.2(2)
C14 C8 C9 C11 1.5(3)
C2 C1 C10 C9 179.6(2)
C6 C1 C10 C9 -1.1(3)
C2 C1 C10 C37 0.1(3)
C6 C1 C10 C37 179.4(2)
C11 C9 C10 C1 179.1(2)
C8 C9 C10 C1 -0.4(3)
C11 C9 C10 C37 -1.4(3)
C8 C9 C10 C37 179.2(2)
C10 C9 C11 C12 -178.8(2)
C8 C9 C11 C12 0.7(3)
C9 C11 C12 C13 -2.3(3)
C9 C11 C12 C15 178.3(2)
C17 O1 C13 C14 178.28(19)
C17 O1 C13 C12 -1.8(3)
C11 C12 C13 C14 1.8(3)
C15 C12 C13 C14 -178.8(2)
C11 C12 C13 O1 -178.13(19)
C15 C12 C13 O1 1.3(3)
O1 C13 C14 C8 -179.68(19)
C12 C13 C14 C8 0.4(3)
C7 C8 C14 C13 177.7(2)
C9 C8 C14 C13 -2.0(3)
C11 C12 C15 C16 178.7(2)
C13 C12 C15 C16 -0.7(3)
C11 C12 C15 C46 -2.0(3)
C13 C12 C15 C46 178.7(2)
C12 C15 C16 C21 179.1(2)
C46 C15 C16 C21 -0.2(4)
C12 C15 C16 C17 0.6(3)
C46 C15 C16 C17 -178.7(2)
C13 O1 C17 C18 -177.95(19)
C13 O1 C17 C16 1.7(3)
C15 C16 C17 C18 178.5(2)
C21 C16 C17 C18 -0.1(3)
C15 C16 C17 O1 -1.1(3)
C21 C16 C17 O1 -179.68(19)
O1 C17 C18 C19 179.11(19)
C16 C17 C18 C19 -0.5(3)
C17 C18 C19 C22 -179.4(2)
C17 C18 C19 C20 0.3(3)
C24 O2 C20 C21 -179.91(19)
C24 O2 C20 C19 0.2(3)
C22 C19 C20 C21 -179.9(2)
C18 C19 C20 C21 0.4(3)
C22 C19 C20 O2 0.0(3)
C18 C19 C20 O2 -179.69(19)
O2 C20 C21 C16 179.08(19)
C19 C20 C21 C16 -1.0(3)
C15 C16 C21 C20 -177.7(2)
C17 C16 C21 C20 0.8(3)
C18 C19 C22 C23 178.7(2)
C20 C19 C22 C23 -1.0(3)
C18 C19 C22 C73 -3.9(4)
C20 C19 C22 C73 176.4(2)
C19 C22 C23 C28 -178.5(2)
C73 C22 C23 C28 3.9(3)
C19 C22 C23 C24 1.8(3)
C73 C22 C23 C24 -175.8(2)
C20 O2 C24 C25 -179.01(19)
C20 O2 C24 C23 0.6(3)
C28 C23 C24 C25 -1.7(3)
C22 C23 C24 C25 178.0(2)
C28 C23 C24 O2 178.7(2)
C22 C23 C24 O2 -1.6(3)
O2 C24 C25 C26 179.84(19)
C23 C24 C25 C26 0.2(3)
C24 C25 C26 C32 -179.5(2)
C24 C25 C26 C27 1.9(3)
C32 C26 C27 C28 178.8(2)
C25 C26 C27 C28 -2.5(3)
C32 C26 C27 C29 -2.1(3)
C25 C26 C27 C29 176.6(2)
C24 C23 C28 C27 1.0(3)
C22 C23 C28 C27 -178.7(2)
C29 C27 C28 C23 -178.0(2)
C26 C27 C28 C23 1.1(3)
C28 C27 C29 C30 -177.2(2)
C26 C27 C29 C30 3.7(3)
C28 C27 C29 C82 7.1(3)
C26 C27 C29 C82 -172.0(2)
C27 C29 C30 C36 178.9(2)
C82 C29 C30 C36 -5.5(3)
C27 C29 C30 C31 -2.0(3)
C82 C29 C30 C31 173.6(2)
C29 C30 C31 C32 -1.4(3)
C36 C30 C31 C32 177.7(2)
C29 C30 C31 C33 -179.8(2)
C36 C30 C31 C33 -0.7(3)
C25 C26 C32 C31 -179.9(2)
C27 C26 C32 C31 -1.3(3)
C25 C26 C32 C55 -2.1(3)
C27 C26 C32 C55 176.5(2)
C33 C31 C32 C26 -178.6(2)
C30 C31 C32 C26 3.1(3)
C33 C31 C32 C55 3.5(3)
C30 C31 C32 C55 -174.8(2)
C32 C31 C33 C34 -176.6(2)
C30 C31 C33 C34 1.7(3)
C31 C33 C34 C35 -1.5(4)
C33 C34 C35 C36 0.2(4)
C34 C35 C36 C30 0.9(4)
C29 C30 C36 C35 178.6(2)
C31 C30 C36 C35 -0.6(4)
C1 C10 C37 C38 -99.1(2)
C9 C10 C37 C38 81.3(3)
C1 C10 C37 C42 82.5(3)
C9 C10 C37 C42 -97.1(2)
C42 C37 C38 C39 1.9(3)
C10 C37 C38 C39 -176.50(19)
C42 C37 C38 C43 -178.9(2)
C10 C37 C38 C43 2.6(3)
C37 C38 C39 C40 -0.2(3)
C43 C38 C39 C40 -179.3(2)
C38 C39 C40 C41 -1.6(4)
C38 C39 C40 C44 178.4(2)
C39 C40 C41 C42 1.7(4)
C44 C40 C41 C42 -178.3(2)
C40 C41 C42 C37 0.0(4)
C40 C41 C42 C45 -178.6(2)
C38 C37 C42 C41 -1.8(3)
C10 C37 C42 C41 176.6(2)
C38 C37 C42 C45 176.8(2)
C10 C37 C42 C45 -4.8(3)
C16 C15 C46 C51 -78.9(3)
C12 C15 C46 C51 101.8(2)
C16 C15 C46 C47 105.7(3)
C12 C15 C46 C47 -73.7(3)
C51 C46 C47 C48 -2.6(3)
C15 C46 C47 C48 172.9(2)
C51 C46 C47 C52 175.9(2)
C15 C46 C47 C52 -8.6(3)
C46 C47 C48 C49 0.6(4)
C52 C47 C48 C49 -178.0(2)
C47 C48 C49 C50 2.4(4)
C47 C48 C49 C53 -177.4(2)
C48 C49 C50 C51 -3.3(4)
C53 C49 C50 C51 176.4(2)
C49 C50 C51 C46 1.3(3)
C49 C50 C51 C54 -178.1(2)
C47 C46 C51 C50 1.7(3)
C15 C46 C51 C50 -173.76(19)
C47 C46 C51 C54 -178.9(2)
C15 C46 C51 C54 5.7(3)
C26 C32 C55 C56 -102.2(2)
C31 C32 C55 C56 75.7(3)
C26 C32 C55 C60 80.1(3)
C31 C32 C55 C60 -102.0(2)
C60 C55 C56 C57 2.0(3)
C32 C55 C56 C57 -175.66(18)
C60 C55 C56 C61 -178.2(2)
C32 C55 C56 C61 4.1(3)
C55 C56 C57 C58 0.4(3)
C61 C56 C57 C58 -179.4(2)
C56 C57 C58 C59 -2.3(3)
C56 C57 C58 C62 177.0(2)
C57 C58 C59 C60 1.9(3)
C62 C58 C59 C60 -177.5(2)
C58 C59 C60 C55 0.5(3)
C58 C59 C60 C63 -178.8(2)
C56 C55 C60 C59 -2.4(3)
C32 C55 C60 C59 175.20(19)
C56 C55 C60 C63 176.9(2)
C32 C55 C60 C63 -5.5(3)
C8 C7 C64 C65 -79.5(3)
C6 C7 C64 C65 100.5(2)
C8 C7 C64 C69 102.4(2)
C6 C7 C64 C69 -77.6(3)
C69 C64 C65 C66 0.7(3)
C7 C64 C65 C66 -177.49(18)
C69 C64 C65 C70 -179.87(19)
C7 C64 C65 C70 2.0(3)
C64 C65 C66 C67 -0.6(3)
C70 C65 C66 C67 180.0(2)
C65 C66 C67 C68 -0.7(3)
C65 C66 C67 C71 177.4(2)
C66 C67 C68 C69 1.9(3)
C71 C67 C68 C69 -176.2(2)
C67 C68 C69 C64 -1.8(3)
C67 C68 C69 C72 174.7(2)
C65 C64 C69 C68 0.5(3)
C7 C64 C69 C68 178.63(19)
C65 C64 C69 C72 -176.0(2)
C7 C64 C69 C72 2.2(3)
C19 C22 C73 C78 -78.0(3)
C23 C22 C73 C78 99.4(2)
C19 C22 C73 C74 109.1(2)
C23 C22 C73 C74 -73.5(3)
C78 C73 C74 C75 -1.8(3)
C22 C73 C74 C75 171.12(19)
C78 C73 C74 C79 -178.6(2)
C22 C73 C74 C79 -5.8(3)
C73 C74 C75 C76 -0.2(3)
C79 C74 C75 C76 176.7(2)
C74 C75 C76 C77 2.4(3)
C74 C75 C76 C80 -175.4(2)
C75 C76 C77 C78 -2.8(3)
C80 C76 C77 C78 175.0(2)
C76 C77 C78 C73 0.9(3)
C76 C77 C78 C81 -176.5(2)
C74 C73 C78 C77 1.4(3)
C22 C73 C78 C77 -171.49(18)
C74 C73 C78 C81 178.76(19)
C22 C73 C78 C81 5.9(3)
C30 C29 C82 C83 -74.6(3)
C27 C29 C82 C83 101.0(2)
C30 C29 C82 C87 108.0(2)
C27 C29 C82 C87 -76.4(3)
C87 C82 C83 C84 0.7(3)
C29 C82 C83 C84 -176.7(2)
C87 C82 C83 C88 -177.8(2)
C29 C82 C83 C88 4.8(3)
C82 C83 C84 C85 0.8(3)
C88 C83 C84 C85 179.3(2)
C83 C84 C85 C86 -1.6(4)
C83 C84 C85 C89 178.2(2)
C84 C85 C86 C87 1.1(4)
C89 C85 C86 C87 -178.7(2)
C85 C86 C87 C82 0.3(4)
C85 C86 C87 C90 177.9(2)
C83 C82 C87 C86 -1.2(3)
C29 C82 C87 C86 176.2(2)
C83 C82 C87 C90 -178.8(2)
C29 C82 C87 C90 -1.4(3)
C1X C2X C3X C4X -179.96(18)
C2X C3X C4X C5X 180.0(4)
C3X C4X C5X C6X -179.9(3)
C1Z C2Z C3Z C4Z 179.4(2)
C2Z C3Z C4Z C5Z 179.6(2)
C6Z C5Z C4Z C3Z -179.4(4)
